data_1502196
loop_
_publ_author_name
'Niu, Zhenbin'
'Slebodnick, Carla'
'Bonrad, Klaus'
'Huang, Feihe'
'Gibson, Harry W.'

_publ_section_title
;
 The first [2]pseudorotaxane and the first pseudocryptand-type
 poly[2]pseudorotaxane based on bis(meta-phenylene)-32-crown-10 and
 paraquat derivatives.
;
_journal_issue 11
_journal_name_full 'Organic letters'
_journal_page_first 2872
_journal_page_last 2875
_journal_paper_doi 10.1021/ol200862b
_journal_volume 13
_journal_year 2011
_chemical_formula_moiety 'C54 H58 N2 O10, 2(C12 H14 N2), 4(F6 P), 3(C3 H6 O), 1.501(H2 O)'
_chemical_formula_sum 'C87 H107 F24 N6 O14.5 P4'
_chemical_formula_weight 2048.67
_chemical_name_systematic
; 
 ? 
;
_space_group_IT_number 2
_symmetry_cell_setting triclinic
_symmetry_space_group_name_Hall '-P 1'
_symmetry_space_group_name_H-M 'P -1'
_atom_sites_solution_hydrogens geom
_atom_sites_solution_primary direct
_atom_sites_solution_secondary difmap
_audit_creation_method SHELXL-97
_cell_angle_alpha 69.100(4)
_cell_angle_beta 79.470(3)
_cell_angle_gamma 77.127(4)
_cell_formula_units_Z 2
_cell_length_a 15.8655(6)
_cell_length_b 16.8640(7)
_cell_length_c 19.0778(7)
_cell_measurement_reflns_used 14285
_cell_measurement_temperature 100(2)
_cell_measurement_theta_max 74.8232
_cell_measurement_theta_min 2.8732
_cell_volume 4618.7(3)
_computing_cell_refinement 'CrysAlisPro (Oxford Diffraction, 2009)'
_computing_data_collection 'CrysAlisPro (Oxford Diffraction, 2009)'
_computing_data_reduction 'CrysAlisPro (Oxford Diffraction, 2009)'
_computing_molecular_graphics 'SHELXTL (Sheldrick, G. M. (2008). Acta Cryst. A64, 112-122.)'
_computing_publication_material 'SHELXTL (Sheldrick, G. M. (2008). Acta Cryst. A64, 112-122.)'
_computing_structure_refinement 'SHELXL-97 (Sheldrick, G. M. (2008). Acta Cryst. A64, 112-122.)'
_computing_structure_solution 'SHELXS-97 (Sheldrick, G. M. (2008). Acta Cryst. A64, 112-122.)'
_diffrn_ambient_temperature 100(2)
_diffrn_detector CCD
_diffrn_detector_area_resol_mean 8.3174
_diffrn_detector_type 'Oxford Diffraction Onyx CCD'
_diffrn_measured_fraction_theta_full 0.996
_diffrn_measured_fraction_theta_max 0.969
_diffrn_measurement_device '\k-geometry diffractometer'
_diffrn_measurement_device_type 'Oxford Diffraction Nova'
_diffrn_measurement_method 'phi and omega scans'
_diffrn_orient_matrix_UB_11 0.0266351000
_diffrn_orient_matrix_UB_12 0.0897460000
_diffrn_orient_matrix_UB_13 -0.0326351000
_diffrn_orient_matrix_UB_21 -0.0933202000
_diffrn_orient_matrix_UB_22 0.0408455000
_diffrn_orient_matrix_UB_23 -0.0197819000
_diffrn_orient_matrix_UB_31 -0.0251431000
_diffrn_orient_matrix_UB_32 0.0113772000
_diffrn_orient_matrix_UB_33 0.0781835000
_diffrn_radiation_monochromator mirrors
_diffrn_radiation_probe x-ray
_diffrn_radiation_type CuK\a
_diffrn_radiation_wavelength 1.54178
_diffrn_reflns_av_R_equivalents 0.0498
_diffrn_reflns_av_sigmaI/netI 0.0495
_diffrn_reflns_limit_h_max 19
_diffrn_reflns_limit_h_min -19
_diffrn_reflns_limit_k_max 21
_diffrn_reflns_limit_k_min -20
_diffrn_reflns_limit_l_max 23
_diffrn_reflns_limit_l_min -17
_diffrn_reflns_number 35283
_diffrn_reflns_theta_full 70.00
_diffrn_reflns_theta_max 75.00
_diffrn_reflns_theta_min 2.88
_diffrn_source 'Nova Micro-focus X-ray Source (Cu)'
_diffrn_source_current 0.95
_diffrn_source_voltage 49.5
_diffrn_standards_decay_% <2%
_diffrn_standards_interval_count 50
_diffrn_standards_number 1
_exptl_absorpt_coefficient_mu 1.767
_exptl_absorpt_correction_T_max 0.940
_exptl_absorpt_correction_T_min 0.629
_exptl_absorpt_correction_type gaussian
_exptl_absorpt_process_details
;
 CrysAlisPro, Oxford Diffraction Ltd., Version 1.171.33.66
 (release 28-04-2010 CrysAlis171 .NET)(compiled Apr 28 2010,14:27:37)
 Numerical absorption correction based on gaussian integration over
 a multifaceted crystal model.
;
_exptl_crystal_colour red
_exptl_crystal_density_diffrn 1.473
_exptl_crystal_density_method 'not measured'
_exptl_crystal_description rod
_exptl_crystal_F_000 2126
_exptl_crystal_size_max 0.4895
_exptl_crystal_size_mid 0.0846
_exptl_crystal_size_min 0.0374
_refine_diff_density_max 0.907
_refine_diff_density_min -0.739
_refine_diff_density_rms 0.071
_refine_ls_extinction_method none
_refine_ls_goodness_of_fit_ref 1.076
_refine_ls_hydrogen_treatment constr
_refine_ls_matrix_type full
_refine_ls_number_parameters 1342
_refine_ls_number_reflns 18424
_refine_ls_number_restraints 61
_refine_ls_restrained_S_all 1.089
_refine_ls_R_factor_all 0.0880
_refine_ls_R_factor_gt 0.0670
_refine_ls_shift/su_max 0.002
_refine_ls_shift/su_mean 0.000
_refine_ls_structure_factor_coef Fsqd
_refine_ls_weighting_details 'calc w=1/[\s^2^(Fo^2^)+(0.1207P)^2^+1.4689P] where P=(Fo^2^+2Fc^2^)/3'
_refine_ls_weighting_scheme calc
_refine_ls_wR_factor_gt 0.1882
_refine_ls_wR_factor_ref 0.2036
_reflns_number_gt 13572
_reflns_number_total 18424
_reflns_threshold_expression >2sigma(I)
_cod_data_source_file ol200862b_si_003.cif
_cod_data_source_block cs1583
_cod_depositor_comments
;
The following automatic conversions were performed:

'_exptl_absorpt_correction_type' value 'Gaussian' changed to
'gaussian' according to
/home/saulius/struct/CIF-dictionaries/cif_core.dic dictionary named
'cif_core.dic' version 2.4.1 from 2010-06-29.

Automatic conversion script
Id: cif_fix_values 1715 2011-07-08 13:25:40Z adriana 
;
_cod_original_formula_sum 'C87 H107 F24 N6 O14.50 P4'
_cod_database_code 1502196

loop_
_symmetry_equiv_pos_as_xyz
'x, y, z'
'-x, -y, -z'

loop_
_atom_site_label
_atom_site_type_symbol
_atom_site_fract_x
_atom_site_fract_y
_atom_site_fract_z
_atom_site_U_iso_or_equiv
_atom_site_adp_type
_atom_site_occupancy
_atom_site_symmetry_multiplicity
_atom_site_calc_flag
_atom_site_refinement_flags
_atom_site_disorder_assembly
_atom_site_disorder_group
P1 P 0.35676(6) 0.69343(5) 0.44282(4) 0.03879(18) Uani 1 1 d . . .
F1 F 0.26225(13) 0.69603(12) 0.42313(11) 0.0461(4) Uani 1 1 d . . .
F2 F 0.34733(15) 0.79495(12) 0.39964(14) 0.0577(5) Uani 1 1 d . . .
F3 F 0.31297(19) 0.7125(2) 0.51891(14) 0.0757(8) Uani 1 1 d . . .
F4 F 0.44985(15) 0.69289(15) 0.46317(13) 0.0586(5) Uani 1 1 d . . .
F5 F 0.3658(2) 0.59260(15) 0.48462(16) 0.0757(7) Uani 1 1 d . . .
F6 F 0.39950(15) 0.67618(15) 0.36624(12) 0.0563(5) Uani 1 1 d . . .
P2 P 0.19756(5) 0.82110(5) 0.05649(5) 0.04203(19) Uani 1 1 d . . .
F7 F 0.30097(13) 0.80880(15) 0.03890(14) 0.0606(6) Uani 1 1 d . . .
F8 F 0.20545(15) 0.71797(15) 0.08974(16) 0.0637(6) Uani 1 1 d . . .
F9 F 0.2045(2) 0.8196(2) 0.13878(18) 0.0867(9) Uani 1 1 d . . .
F10 F 0.09470(14) 0.83080(19) 0.07455(16) 0.0711(7) Uani 1 1 d . . .
F11 F 0.1921(2) 0.92054(18) 0.0256(3) 0.138(2) Uani 1 1 d . . .
F12 F 0.1911(2) 0.8154(3) -0.02346(16) 0.1088(14) Uani 1 1 d . . .
P3A P 0.8949(6) 0.2283(6) 0.2323(5) 0.056(4) Uani 0.271(8) 1 d PDU A 1
F13A F 0.9004(7) 0.2202(7) 0.3179(5) 0.057(3) Uiso 0.271(8) 1 d PD A 1
F14A F 0.8889(8) 0.1292(5) 0.2604(6) 0.069(3) Uiso 0.271(8) 1 d PD A 1
F15A F 0.9985(5) 0.2041(8) 0.2284(6) 0.081(4) Uiso 0.271(8) 1 d PD A 1
F16A F 0.9040(6) 0.2367(6) 0.1451(4) 0.046(2) Uiso 0.271(8) 1 d PD A 1
F17A F 0.8950(7) 0.3278(5) 0.2032(5) 0.066(3) Uiso 0.271(8) 1 d PD A 1
F18A F 0.7906(4) 0.2588(7) 0.2370(4) 0.037(2) Uiso 0.271(8) 1 d PD A 1
P3B P 0.8880(4) 0.2190(4) 0.2326(3) 0.0346(15) Uani 0.304(6) 1 d PDU B 2
F13B F 0.8842(5) 0.1998(5) 0.3222(3) 0.0372(16) Uiso 0.304(6) 1 d PD B 2
F14B F 0.8300(6) 0.1464(5) 0.2533(5) 0.073(3) Uiso 0.304(6) 1 d PD B 2
F15B F 0.9740(5) 0.1537(5) 0.2331(4) 0.062(2) Uiso 0.304(6) 1 d PD B 2
F16B F 0.8772(7) 0.2340(6) 0.1479(4) 0.063(3) Uiso 0.304(6) 1 d PD B 2
F17B F 0.9393(6) 0.2966(6) 0.2126(5) 0.076(3) Uiso 0.304(6) 1 d PD B 2
F18B F 0.7978(4) 0.2895(5) 0.2377(4) 0.055(2) Uiso 0.304(6) 1 d PD B 2
P3C P 0.8888(3) 0.2464(4) 0.2481(3) 0.0457(11) Uani 0.423(6) 1 d PD C 3
F13C F 0.8676(4) 0.2242(4) 0.3368(3) 0.0575(15) Uiso 0.423(6) 1 d PD C 3
F14C F 0.9167(6) 0.1424(5) 0.2569(4) 0.082(2) Uiso 0.423(6) 1 d PD C 3
F15C F 0.9887(4) 0.2423(6) 0.2527(5) 0.091(2) Uiso 0.423(6) 1 d PD C 3
F16C F 0.9096(4) 0.2709(4) 0.1574(3) 0.0614(16) Uiso 0.423(6) 1 d PD C 3
F17C F 0.8694(5) 0.3464(4) 0.2359(4) 0.083(2) Uiso 0.423(6) 1 d PD C 3
F18C F 0.7946(5) 0.2324(7) 0.2433(6) 0.101(4) Uiso 0.423(6) 1 d PD C 3
F19 F 0.7241(2) 0.8332(2) 0.18490(16) 0.0868(9) Uani 1 1 d . . .
F20 F 0.8215(3) 0.7207(3) 0.2334(2) 0.1145(15) Uani 1 1 d . . .
F21 F 0.75086(19) 0.8043(2) 0.30289(15) 0.0881(10) Uani 1 1 d . . .
P4A P 0.8030(5) 0.8300(4) 0.2169(4) 0.0521(12) Uani 0.501(11) 1 d P D 1
F22A F 0.8929(5) 0.8222(9) 0.2485(6) 0.094(3) Uani 0.501(11) 1 d P D 1
F23A F 0.7794(6) 0.9280(5) 0.2067(4) 0.081(3) Uani 0.501(11) 1 d P D 1
F24A F 0.8510(7) 0.8494(6) 0.1335(4) 0.090(3) Uani 0.501(11) 1 d P D 1
P4B P 0.8120(5) 0.8023(6) 0.2357(5) 0.0608(16) Uani 0.499(11) 1 d P D 2
F22B F 0.8850(5) 0.7608(10) 0.2945(8) 0.115(5) Uani 0.499(11) 1 d P D 2
F23B F 0.8175(19) 0.8938(13) 0.2262(9) 0.223(12) Uani 0.499(11) 1 d P D 2
F24B F 0.8791(9) 0.8044(18) 0.1652(10) 0.213(11) Uani 0.499(11) 1 d P D 2
O1 O 0.50467(12) 0.30228(12) 0.02163(11) 0.0322(4) Uani 1 1 d . . .
O2 O 0.39151(14) 0.17087(13) 0.03203(11) 0.0347(4) Uani 1 1 d . . .
O3 O 0.41103(13) -0.01168(13) 0.10265(11) 0.0330(4) Uani 1 1 d . . .
O4 O 0.48396(13) -0.07934(13) 0.24006(11) 0.0345(4) Uani 1 1 d . . .
O5 O 0.51257(12) -0.01424(14) 0.34957(11) 0.0343(4) Uani 1 1 d . . .
O6 O 0.43815(12) 0.50884(13) 0.14943(11) 0.0316(4) Uani 1 1 d . . .
O7 O 0.34025(12) 0.57568(12) 0.26413(10) 0.0305(4) Uani 1 1 d . . .
O8 O 0.19967(14) 0.49612(14) 0.35077(12) 0.0387(4) Uani 1 1 d . . .
O9 O 0.26059(19) 0.32980(17) 0.45258(14) 0.0593(7) Uani 1 1 d . . .
O10 O 0.42713(13) 0.19274(13) 0.47649(12) 0.0358(4) Uani 1 1 d . . .
N1 N 0.76646(14) 0.49171(15) 0.01780(12) 0.0301(4) Uani 1 1 d . . .
N2 N 0.77371(16) -0.00425(16) 0.48981(13) 0.0340(5) Uani 1 1 d . . .
C1 C 0.52804(17) 0.35721(17) 0.05034(14) 0.0300(5) Uani 1 1 d . . .
C2 C 0.46921(17) 0.40908(17) 0.08573(14) 0.0288(5) Uani 1 1 d . . .
H2 H 0.4085 0.4099 0.0899 0.035 Uiso 1 1 calc R . .
C3 C 0.50091(17) 0.46020(17) 0.11527(14) 0.0282(5) Uani 1 1 d . . .
C4 C 0.58938(17) 0.45906(17) 0.11054(14) 0.0294(5) Uani 1 1 d . . .
H4 H 0.6105 0.4924 0.1324 0.035 Uiso 1 1 calc R . .
C5 C 0.64720(17) 0.40720(17) 0.07249(15) 0.0314(5) Uani 1 1 d . . .
C6 C 0.61733(17) 0.35699(17) 0.04272(15) 0.0312(5) Uani 1 1 d . . .
H6 H 0.6570 0.3224 0.0171 0.037 Uiso 1 1 calc R . .
C7 C 0.53827(18) 0.03309(18) 0.38448(14) 0.0315(5) Uani 1 1 d . . .
C8 C 0.47008(18) 0.08627(18) 0.41227(14) 0.0313(5) Uani 1 1 d . . .
H8 H 0.4117 0.0878 0.4058 0.038 Uiso 1 1 calc R . .
C9 C 0.48826(19) 0.13659(17) 0.44926(15) 0.0326(5) Uani 1 1 d . . .
C10 C 0.57452(19) 0.13374(18) 0.45937(15) 0.0343(6) Uani 1 1 d . . .
H10 H 0.5869 0.1673 0.4858 0.041 Uiso 1 1 calc R . .
C11 C 0.64076(19) 0.08216(19) 0.43071(15) 0.0360(6) Uani 1 1 d . . .
C12 C 0.62410(18) 0.03231(19) 0.39143(15) 0.0343(6) Uani 1 1 d . . .
H12 H 0.6706 -0.0014 0.3700 0.041 Uiso 1 1 calc R . .
C13 C 0.41391(17) 0.31162(17) 0.01602(15) 0.0312(5) Uani 1 1 d . . .
H13B H 0.3911 0.3719 -0.0132 0.037 Uiso 1 1 calc R . .
H13A H 0.3810 0.2972 0.0670 0.037 Uiso 1 1 calc R . .
C14 C 0.40354(19) 0.25154(18) -0.02312(15) 0.0333(5) Uani 1 1 d . . .
H14A H 0.3527 0.2762 -0.0521 0.040 Uiso 1 1 calc R . .
H14B H 0.4560 0.2438 -0.0588 0.040 Uiso 1 1 calc R . .
C15 C 0.3727(2) 0.11408(19) -0.00107(16) 0.0366(6) Uani 1 1 d . . .
H15B H 0.4258 0.0932 -0.0302 0.044 Uiso 1 1 calc R . .
H15A H 0.3278 0.1448 -0.0359 0.044 Uiso 1 1 calc R . .
C16 C 0.34043(19) 0.03969(19) 0.06089(17) 0.0353(6) Uani 1 1 d . . .
H16B H 0.2929 0.0611 0.0947 0.042 Uiso 1 1 calc R . .
H16A H 0.3173 0.0046 0.0392 0.042 Uiso 1 1 calc R . .
C17 C 0.3837(2) -0.08345(19) 0.16180(15) 0.0355(6) Uani 1 1 d . . .
H17A H 0.3648 -0.1213 0.1404 0.043 Uiso 1 1 calc R . .
H17B H 0.3338 -0.0635 0.1945 0.043 Uiso 1 1 calc R . .
C18 C 0.4580(2) -0.13269(18) 0.20759(16) 0.0364(6) Uani 1 1 d . . .
H18A H 0.4397 -0.1839 0.2481 0.044 Uiso 1 1 calc R . .
H18B H 0.5077 -0.1528 0.1748 0.044 Uiso 1 1 calc R . .
C19 C 0.5352(2) -0.12921(19) 0.30031(16) 0.0379(6) Uani 1 1 d . . .
H19B H 0.5799 -0.1727 0.2844 0.045 Uiso 1 1 calc R . .
H19A H 0.4976 -0.1600 0.3445 0.045 Uiso 1 1 calc R . .
C20 C 0.57882(19) -0.0726(2) 0.32202(16) 0.0364(6) Uani 1 1 d . . .
H20B H 0.6169 -0.1081 0.3617 0.044 Uiso 1 1 calc R . .
H20A H 0.6151 -0.0400 0.2777 0.044 Uiso 1 1 calc R . .
C21 C 0.46461(18) 0.56920(18) 0.17382(15) 0.0316(5) Uani 1 1 d . . .
H21B H 0.5016 0.6049 0.1324 0.038 Uiso 1 1 calc R . .
H21A H 0.4986 0.5385 0.2173 0.038 Uiso 1 1 calc R . .
C22 C 0.38426(18) 0.62517(17) 0.19632(15) 0.0326(5) Uani 1 1 d . . .
H22B H 0.4004 0.6746 0.2041 0.039 Uiso 1 1 calc R . .
H22A H 0.3456 0.6479 0.1557 0.039 Uiso 1 1 calc R . .
C23 C 0.25915(18) 0.62379(17) 0.28372(16) 0.0330(5) Uani 1 1 d . . .
H23A H 0.2202 0.6381 0.2443 0.040 Uiso 1 1 calc R . .
H23B H 0.2685 0.6783 0.2871 0.040 Uiso 1 1 calc R . .
C24 C 0.21796(19) 0.57108(18) 0.35857(16) 0.0346(6) Uani 1 1 d . . .
H24B H 0.2580 0.5545 0.3975 0.042 Uiso 1 1 calc R . .
H24A H 0.1635 0.6053 0.3745 0.042 Uiso 1 1 calc R . .
C25 C 0.1489(2) 0.4484(2) 0.4149(2) 0.0476(7) Uani 1 1 d . . .
H25A H 0.1199 0.4121 0.3993 0.057 Uiso 1 1 calc R . .
H25B H 0.1028 0.4893 0.4329 0.057 Uiso 1 1 calc R . .
C26 C 0.1992(3) 0.3925(2) 0.4783(2) 0.0541(9) Uani 1 1 d . . .
H26B H 0.2298 0.4273 0.4942 0.065 Uiso 1 1 calc R . .
H26A H 0.1597 0.3636 0.5220 0.065 Uiso 1 1 calc R . .
C27 C 0.2814(2) 0.25274(19) 0.51137(16) 0.0369(6) Uani 1 1 d . . .
H27A H 0.2277 0.2308 0.5392 0.044 Uiso 1 1 calc R . .
H27B H 0.3127 0.2624 0.5472 0.044 Uiso 1 1 calc R . .
C28 C 0.33822(19) 0.18876(19) 0.47669(16) 0.0352(6) Uani 1 1 d . . .
H28B H 0.3267 0.1299 0.5063 0.042 Uiso 1 1 calc R . .
H28A H 0.3253 0.2026 0.4244 0.042 Uiso 1 1 calc R . .
C29 C 0.74398(17) 0.40823(18) 0.06378(16) 0.0342(6) Uani 1 1 d . . .
H29B H 0.7630 0.3919 0.1144 0.041 Uiso 1 1 calc R . .
H29A H 0.7759 0.3646 0.0405 0.041 Uiso 1 1 calc R . .
C30 C 0.78446(16) 0.55282(19) 0.04362(15) 0.0314(5) Uani 1 1 d . . .
C31 C 0.78496(19) 0.5488(2) 0.11808(17) 0.0406(7) Uani 1 1 d . . .
H31 H 0.7718 0.5001 0.1598 0.049 Uiso 1 1 calc R . .
C32 C 0.8056(2) 0.6195(3) 0.12782(19) 0.0473(8) Uani 1 1 d . . .
H32 H 0.8065 0.6189 0.1777 0.057 Uiso 1 1 calc R . .
C33 C 0.8253(2) 0.6914(2) 0.0674(2) 0.0478(8) Uani 1 1 d . . .
H33 H 0.8399 0.7382 0.0767 0.057 Uiso 1 1 calc R . .
C34 C 0.82365(19) 0.6955(2) -0.00699(19) 0.0407(6) Uani 1 1 d . . .
H34 H 0.8363 0.7448 -0.0484 0.049 Uiso 1 1 calc R . .
C35 C 0.80305(17) 0.62536(19) -0.01866(16) 0.0326(5) Uani 1 1 d . . .
C36 C 0.79430(17) 0.60741(17) -0.08505(15) 0.0298(5) Uani 1 1 d . . .
C37 C 0.8048(2) 0.65300(19) -0.16276(16) 0.0361(6) Uani 1 1 d . . .
H37 H 0.8216 0.7081 -0.1806 0.043 Uiso 1 1 calc R . .
C38 C 0.7902(2) 0.6165(2) -0.21294(16) 0.0382(6) Uani 1 1 d . . .
H38 H 0.7970 0.6470 -0.2656 0.046 Uiso 1 1 calc R . .
C39 C 0.76563(19) 0.5353(2) -0.18713(16) 0.0362(6) Uani 1 1 d . . .
H39 H 0.7551 0.5119 -0.2226 0.043 Uiso 1 1 calc R . .
C40 C 0.75639(17) 0.48840(18) -0.11087(16) 0.0319(5) Uani 1 1 d . . .
H40 H 0.7407 0.4328 -0.0935 0.038 Uiso 1 1 calc R . .
C41 C 0.77090(16) 0.52533(17) -0.06055(14) 0.0277(5) Uani 1 1 d . . .
C42 C 0.7342(2) 0.0798(2) 0.44160(18) 0.0415(7) Uani 1 1 d . . .
H42A H 0.7694 0.0946 0.3917 0.050 Uiso 1 1 calc R . .
H42B H 0.7350 0.1240 0.4643 0.050 Uiso 1 1 calc R . .
C43 C 0.83274(19) -0.0665(2) 0.46749(16) 0.0359(6) Uani 1 1 d . . .
C44 C 0.8663(2) -0.0662(3) 0.39401(18) 0.0468(8) Uani 1 1 d . . .
H44 H 0.8495 -0.0187 0.3509 0.056 Uiso 1 1 calc R . .
C45 C 0.9245(2) -0.1372(3) 0.3870(2) 0.0551(10) Uani 1 1 d . . .
H45 H 0.9485 -0.1386 0.3380 0.066 Uiso 1 1 calc R . .
C46 C 0.9495(2) -0.2073(3) 0.4494(2) 0.0555(10) Uani 1 1 d . . .
H46 H 0.9900 -0.2552 0.4422 0.067 Uiso 1 1 calc R . .
C47 C 0.9160(2) -0.2083(2) 0.5229(2) 0.0427(7) Uani 1 1 d . . .
H47 H 0.9332 -0.2564 0.5655 0.051 Uiso 1 1 calc R . .
C48 C 0.85700(18) -0.13708(19) 0.53189(16) 0.0340(6) Uani 1 1 d . . .
C49 C 0.80932(17) -0.11560(17) 0.59649(15) 0.0294(5) Uani 1 1 d . . .
C50 C 0.80682(19) -0.15718(18) 0.67418(16) 0.0354(6) Uani 1 1 d . . .
H50 H 0.8428 -0.2113 0.6940 0.042 Uiso 1 1 calc R . .
C51 C 0.7511(2) -0.1184(2) 0.72225(16) 0.0379(6) Uani 1 1 d . . .
H51 H 0.7485 -0.1462 0.7753 0.045 Uiso 1 1 calc R . .
C52 C 0.69842(19) -0.03794(19) 0.69269(18) 0.0368(6) Uani 1 1 d . . .
H52 H 0.6601 -0.0127 0.7264 0.044 Uiso 1 1 calc R . .
C53 C 0.70102(18) 0.00525(18) 0.61588(17) 0.0334(5) Uani 1 1 d . . .
H53 H 0.6654 0.0597 0.5964 0.040 Uiso 1 1 calc R . .
C54 C 0.75774(17) -0.03371(17) 0.56790(15) 0.0297(5) Uani 1 1 d . . .
N3 N 0.47483(16) 0.38315(15) 0.35398(12) 0.0326(5) Uani 1 1 d . . .
N4 N 0.58333(16) 0.10281(16) 0.14168(13) 0.0353(5) Uani 1 1 d . . .
C55 C 0.41254(18) 0.37054(18) 0.32104(15) 0.0328(5) Uani 1 1 d . . .
H55 H 0.3543 0.3993 0.3270 0.039 Uiso 1 1 calc R . .
C56 C 0.43340(18) 0.31609(18) 0.27888(15) 0.0320(5) Uani 1 1 d . . .
H56 H 0.3893 0.3075 0.2560 0.038 Uiso 1 1 calc R . .
C57 C 0.51849(17) 0.27348(16) 0.26936(14) 0.0288(5) Uani 1 1 d . . .
C58 C 0.58151(18) 0.29010(17) 0.30225(15) 0.0314(5) Uani 1 1 d . . .
H58 H 0.6406 0.2640 0.2954 0.038 Uiso 1 1 calc R . .
C59 C 0.55757(18) 0.34462(17) 0.34471(16) 0.0334(5) Uani 1 1 d . . .
H59 H 0.6005 0.3549 0.3677 0.040 Uiso 1 1 calc R . .
C60 C 0.4494(2) 0.4390(2) 0.40177(17) 0.0409(6) Uani 1 1 d . . .
H60B H 0.4223 0.4965 0.3718 0.061 Uiso 1 1 calc R . .
H60C H 0.5011 0.4434 0.4205 0.061 Uiso 1 1 calc R . .
H60A H 0.4078 0.4141 0.4446 0.061 Uiso 1 1 calc R . .
C61 C 0.64623(19) 0.13690(19) 0.15360(17) 0.0372(6) Uani 1 1 d . . .
H61 H 0.7046 0.1228 0.1331 0.045 Uiso 1 1 calc R . .
C62 C 0.62714(18) 0.19198(18) 0.19516(15) 0.0334(5) Uani 1 1 d . . .
H62 H 0.6721 0.2157 0.2031 0.040 Uiso 1 1 calc R . .
C63 C 0.54142(18) 0.21300(17) 0.22559(14) 0.0302(5) Uani 1 1 d . . .
C64 C 0.47808(18) 0.17510(18) 0.21326(15) 0.0331(5) Uani 1 1 d . . .
H64 H 0.4194 0.1872 0.2339 0.040 Uiso 1 1 calc R . .
C65 C 0.50030(19) 0.12041(18) 0.17144(15) 0.0335(5) Uani 1 1 d . . .
H65 H 0.4569 0.0948 0.1634 0.040 Uiso 1 1 calc R . .
C66 C 0.6054(2) 0.0453(2) 0.09489(19) 0.0453(7) Uani 1 1 d . . .
H66A H 0.5549 0.0194 0.0979 0.068 Uiso 1 1 calc R . .
H66C H 0.6543 -0.0002 0.1137 0.068 Uiso 1 1 calc R . .
H66B H 0.6216 0.0790 0.0423 0.068 Uiso 1 1 calc R . .
N5 N 0.12712(15) 0.92213(17) 0.35944(14) 0.0362(5) Uani 1 1 d . . .
C67 C 0.07834(19) 1.0009(2) 0.33953(16) 0.0372(6) Uani 1 1 d . . .
H67 H 0.0783 1.0350 0.2877 0.045 Uiso 1 1 calc R . .
C68 C 0.02838(18) 1.0329(2) 0.39378(16) 0.0357(6) Uani 1 1 d . . .
H68 H -0.0060 1.0887 0.3790 0.043 Uiso 1 1 calc R . .
C69 C 0.02773(17) 0.98392(19) 0.47026(15) 0.0320(5) Uani 1 1 d . . .
C70 C 0.08121(18) 0.9033(2) 0.48878(15) 0.0349(6) Uani 1 1 d . . .
H70 H 0.0840 0.8686 0.5402 0.042 Uiso 1 1 calc R . .
C71 C 0.12992(19) 0.8738(2) 0.43281(17) 0.0374(6) Uani 1 1 d . . .
H71 H 0.1660 0.8187 0.4460 0.045 Uiso 1 1 calc R . .
C72 C 0.1766(2) 0.8856(2) 0.30060(18) 0.0458(7) Uani 1 1 d . . .
H72C H 0.2369 0.8633 0.3117 0.069 Uiso 1 1 calc R . .
H72B H 0.1756 0.9308 0.2510 0.069 Uiso 1 1 calc R . .
H72A H 0.1498 0.8387 0.3002 0.069 Uiso 1 1 calc R . .
N6 N 0.03400(19) 0.5825(3) 0.1360(2) 0.0662(11) Uani 1 1 d . . .
C73 C 0.0433(2) 0.6297(3) 0.0612(3) 0.0622(11) Uani 1 1 d . . .
H73 H 0.0583 0.6854 0.0462 0.075 Uiso 1 1 calc R . .
C74 C 0.0315(2) 0.5985(2) 0.0072(2) 0.0483(8) Uani 1 1 d . . .
H74 H 0.0395 0.6320 -0.0447 0.058 Uiso 1 1 calc R . .
C75 C 0.00779(18) 0.5180(2) 0.02795(17) 0.0405(7) Uani 1 1 d . . .
C76 C 0.0005(2) 0.4703(3) 0.10548(18) 0.0494(8) Uani 1 1 d . . .
H76 H -0.0136 0.4141 0.1221 0.059 Uiso 1 1 calc R . .
C77 C 0.0134(2) 0.5041(4) 0.1567(2) 0.0633(12) Uani 1 1 d . . .
H77 H 0.0076 0.4710 0.2088 0.076 Uiso 1 1 calc R . .
C78 C 0.0432(3) 0.6184(5) 0.1935(4) 0.101(2) Uani 1 1 d . . .
H78B H -0.0139 0.6469 0.2100 0.152 Uiso 1 1 calc R . .
H78C H 0.0827 0.6604 0.1720 0.152 Uiso 1 1 calc R . .
H78A H 0.0668 0.5719 0.2369 0.152 Uiso 1 1 calc R . .
O11 O 0.6334(2) 0.50957(16) 0.30294(16) 0.0561(6) Uani 1 1 d . . .
C79 C 0.6054(2) 0.6588(2) 0.24026(19) 0.0438(7) Uani 1 1 d . . .
H79A H 0.6114 0.6423 0.1950 0.066 Uiso 1 1 calc R . .
H79C H 0.6449 0.6991 0.2324 0.066 Uiso 1 1 calc R . .
H79B H 0.5453 0.6863 0.2501 0.066 Uiso 1 1 calc R . .
C80 C 0.6277(2) 0.5807(2) 0.30587(18) 0.0414(6) Uani 1 1 d . . .
C81 C 0.6410(4) 0.5970(3) 0.3755(2) 0.0804(15) Uani 1 1 d . . .
H81A H 0.6505 0.5420 0.4167 0.121 Uiso 1 1 calc R . .
H81B H 0.5892 0.6342 0.3903 0.121 Uiso 1 1 calc R . .
H81C H 0.6918 0.6253 0.3647 0.121 Uiso 1 1 calc R . .
O12 O 0.11516(19) 0.0584(2) 0.15514(14) 0.0631(7) Uani 1 1 d . . .
C82 C -0.0085(4) 0.0052(4) 0.1495(3) 0.0808(14) Uani 1 1 d . . .
H82B H -0.0644 0.0446 0.1470 0.121 Uiso 1 1 calc R . .
H82C H -0.0013 -0.0294 0.2022 0.121 Uiso 1 1 calc R . .
H82A H -0.0071 -0.0329 0.1205 0.121 Uiso 1 1 calc R . .
C83 C 0.0628(2) 0.0554(2) 0.1174(2) 0.0494(8) Uani 1 1 d . . .
C84 C 0.0717(4) 0.1016(3) 0.0341(3) 0.0813(15) Uani 1 1 d . . .
H84A H 0.0729 0.0613 0.0074 0.122 Uiso 1 1 calc R . .
H84C H 0.1259 0.1253 0.0190 0.122 Uiso 1 1 calc R . .
H84B H 0.0222 0.1486 0.0213 0.122 Uiso 1 1 calc R . .
C85 C -0.0937(3) 0.4301(3) 0.3676(2) 0.0628(11) Uani 1 1 d . . .
O13A O -0.0128(2) 0.4116(3) 0.3426(2) 0.0478(13) Uani 0.589(8) 1 d P E 1
C86A C -0.1292(9) 0.3657(10) 0.4370(9) 0.153(9) Uani 0.589(8) 1 d P E 1
H86A H -0.0878 0.3113 0.4484 0.230 Uiso 0.589(8) 1 calc PR E 1
H86B H -0.1847 0.3558 0.4288 0.230 Uiso 0.589(8) 1 calc PR E 1
H86C H -0.1385 0.3875 0.4795 0.230 Uiso 0.589(8) 1 calc PR E 1
C87A C -0.1557(8) 0.4877(14) 0.3260(6) 0.157(9) Uani 0.589(8) 1 d P E 1
H87C H -0.1779 0.5347 0.3468 0.235 Uiso 0.589(8) 1 calc PR E 1
H87A H -0.2035 0.4588 0.3276 0.235 Uiso 0.589(8) 1 calc PR E 1
H87B H -0.1302 0.5110 0.2735 0.235 Uiso 0.589(8) 1 calc PR E 1
O13B O -0.0635(7) 0.4991(8) 0.3266(5) 0.093(4) Uani 0.411(8) 1 d P E 2
C86B C -0.1068(7) 0.4229(9) 0.4494(5) 0.060(3) Uani 0.411(8) 1 d P E 2
H86E H -0.1672 0.4166 0.4700 0.090 Uiso 0.411(8) 1 calc PR E 2
H86F H -0.0944 0.4750 0.4543 0.090 Uiso 0.411(8) 1 calc PR E 2
H86D H -0.0674 0.3725 0.4774 0.090 Uiso 0.411(8) 1 calc PR E 2
C87B C -0.1561(8) 0.4036(9) 0.3369(7) 0.066(3) Uani 0.411(8) 1 d P E 2
H87F H -0.2152 0.4229 0.3573 0.100 Uiso 0.411(8) 1 calc PR E 2
H87D H -0.1452 0.3406 0.3509 0.100 Uiso 0.411(8) 1 calc PR E 2
H87E H -0.1498 0.4293 0.2817 0.100 Uiso 0.411(8) 1 calc PR E 2
O14 O 0.0659(3) -0.2416(3) 0.2640(3) 0.1040(14) Uani 1 1 d . . .
O15A O 0.9755(7) 0.6356(7) 0.3669(5) 0.107(4) Uani 0.501(11) 1 d P . .

loop_
_atom_site_aniso_label
_atom_site_aniso_U_11
_atom_site_aniso_U_22
_atom_site_aniso_U_33
_atom_site_aniso_U_23
_atom_site_aniso_U_13
_atom_site_aniso_U_12
P1 0.0522(4) 0.0308(3) 0.0353(4) -0.0116(3) -0.0162(3) -0.0006(3)
F1 0.0500(10) 0.0452(10) 0.0531(10) -0.0259(9) -0.0133(8) -0.0057(8)
F2 0.0602(12) 0.0305(9) 0.0840(15) -0.0141(9) -0.0315(11) 0.0002(8)
F3 0.0848(18) 0.112(2) 0.0524(13) -0.0503(15) -0.0067(12) -0.0235(16)
F4 0.0596(13) 0.0562(12) 0.0616(12) -0.0158(10) -0.0338(10) 0.0029(10)
F5 0.098(2) 0.0367(11) 0.0784(16) 0.0077(11) -0.0336(14) -0.0086(11)
F6 0.0601(12) 0.0644(13) 0.0522(11) -0.0314(10) -0.0069(9) -0.0056(10)
P2 0.0340(4) 0.0395(4) 0.0465(4) -0.0120(3) -0.0073(3) 0.0045(3)
F7 0.0375(10) 0.0570(12) 0.0773(15) -0.0144(11) -0.0034(10) -0.0035(9)
F8 0.0502(12) 0.0461(11) 0.0942(17) -0.0233(12) -0.0119(11) -0.0035(9)
F9 0.0770(18) 0.125(3) 0.0828(19) -0.068(2) -0.0072(14) -0.0111(17)
F10 0.0317(10) 0.0863(17) 0.0898(17) -0.0342(15) -0.0098(10) 0.0122(10)
F11 0.085(2) 0.0376(13) 0.234(5) 0.012(2) -0.013(3) 0.0036(13)
F12 0.0710(18) 0.198(4) 0.0485(14) -0.038(2) -0.0143(13) -0.003(2)
P3A 0.046(5) 0.059(6) 0.043(6) 0.017(4) -0.017(3) -0.014(4)
P3B 0.041(3) 0.031(2) 0.027(3) -0.008(2) -0.0114(19) 0.0075(18)
P3C 0.0374(15) 0.053(2) 0.0342(17) 0.0074(13) -0.0157(12) -0.0091(13)
F19 0.107(2) 0.090(2) 0.0625(15) -0.0097(14) -0.0307(15) -0.0243(17)
F20 0.122(3) 0.132(3) 0.124(3) -0.093(3) -0.060(2) 0.034(2)
F21 0.0706(17) 0.127(3) 0.0524(14) -0.0369(16) -0.0044(12) 0.0216(16)
P4A 0.051(2) 0.077(3) 0.045(2) -0.0387(19) 0.0075(15) -0.024(2)
F22A 0.052(3) 0.182(10) 0.093(5) -0.092(6) 0.002(3) -0.041(5)
F23A 0.119(6) 0.075(4) 0.063(4) -0.039(3) 0.025(4) -0.045(4)
F24A 0.114(7) 0.138(6) 0.055(4) -0.061(4) 0.030(4) -0.078(5)
P4B 0.0376(15) 0.098(4) 0.073(4) -0.061(3) 0.006(2) -0.018(3)
F22B 0.054(4) 0.196(12) 0.151(10) -0.131(10) -0.031(5) 0.005(5)
F23B 0.42(3) 0.175(17) 0.137(11) -0.033(11) -0.072(16) -0.18(2)
F24B 0.091(8) 0.49(3) 0.153(12) -0.217(18) 0.075(9) -0.128(14)
O1 0.0265(9) 0.0321(9) 0.0367(10) -0.0135(8) -0.0065(7) 0.0031(7)
O2 0.0433(11) 0.0316(9) 0.0305(9) -0.0107(8) -0.0135(8) -0.0008(8)
O3 0.0326(9) 0.0340(9) 0.0317(9) -0.0106(8) -0.0057(7) -0.0032(7)
O4 0.0400(10) 0.0331(9) 0.0320(9) -0.0132(8) -0.0104(8) -0.0004(8)
O5 0.0300(9) 0.0425(10) 0.0333(9) -0.0160(8) -0.0092(7) -0.0013(8)
O6 0.0276(9) 0.0362(9) 0.0327(9) -0.0157(8) -0.0041(7) -0.0009(7)
O7 0.0324(9) 0.0293(9) 0.0270(8) -0.0096(7) -0.0049(7) 0.0018(7)
O8 0.0422(11) 0.0391(10) 0.0381(10) -0.0183(9) -0.0018(8) -0.0066(9)
O9 0.0622(16) 0.0468(13) 0.0455(13) -0.0047(11) 0.0118(11) 0.0051(11)
O10 0.0374(10) 0.0331(9) 0.0398(10) -0.0107(8) -0.0150(8) -0.0057(8)
N1 0.0255(10) 0.0350(11) 0.0277(10) -0.0098(9) -0.0066(8) 0.0008(8)
N2 0.0328(11) 0.0380(12) 0.0309(11) -0.0065(9) -0.0101(9) -0.0081(9)
C1 0.0305(13) 0.0269(11) 0.0267(11) -0.0046(10) -0.0062(9) 0.0023(9)
C2 0.0253(12) 0.0296(12) 0.0255(11) -0.0049(10) -0.0061(9) 0.0031(9)
C3 0.0271(12) 0.0303(12) 0.0219(11) -0.0053(9) -0.0062(9) 0.0030(9)
C4 0.0284(12) 0.0308(12) 0.0247(11) -0.0045(10) -0.0077(9) -0.0002(10)
C5 0.0273(12) 0.0308(12) 0.0272(12) -0.0015(10) -0.0071(9) 0.0025(10)
C6 0.0281(12) 0.0286(12) 0.0282(12) -0.0037(10) -0.0055(10) 0.0050(9)
C7 0.0353(13) 0.0356(13) 0.0219(11) -0.0030(10) -0.0094(10) -0.0086(11)
C8 0.0331(13) 0.0350(13) 0.0247(11) -0.0034(10) -0.0102(10) -0.0087(10)
C9 0.0380(14) 0.0291(12) 0.0283(12) -0.0013(10) -0.0112(10) -0.0085(10)
C10 0.0388(14) 0.0309(12) 0.0319(13) 0.0001(10) -0.0162(11) -0.0113(11)
C11 0.0375(14) 0.0377(14) 0.0285(12) 0.0043(11) -0.0154(11) -0.0137(11)
C12 0.0328(13) 0.0402(14) 0.0239(11) 0.0010(10) -0.0084(10) -0.0094(11)
C13 0.0277(12) 0.0316(12) 0.0304(12) -0.0090(10) -0.0061(10) 0.0032(10)
C14 0.0349(13) 0.0341(13) 0.0263(12) -0.0067(10) -0.0084(10) 0.0019(10)
C15 0.0425(15) 0.0371(14) 0.0345(13) -0.0163(12) -0.0131(11) -0.0005(12)
C16 0.0322(13) 0.0397(14) 0.0388(14) -0.0182(12) -0.0101(11) -0.0019(11)
C17 0.0439(15) 0.0361(14) 0.0302(13) -0.0129(11) -0.0039(11) -0.0117(12)
C18 0.0479(16) 0.0323(13) 0.0310(13) -0.0124(11) -0.0057(11) -0.0065(12)
C19 0.0394(15) 0.0382(14) 0.0324(13) -0.0108(12) -0.0087(11) 0.0030(12)
C20 0.0316(13) 0.0433(15) 0.0316(13) -0.0114(12) -0.0080(10) 0.0013(11)
C21 0.0309(13) 0.0330(12) 0.0306(12) -0.0105(10) -0.0050(10) -0.0037(10)
C22 0.0361(14) 0.0295(12) 0.0298(12) -0.0071(10) -0.0082(10) -0.0017(10)
C23 0.0342(13) 0.0306(12) 0.0337(13) -0.0134(11) -0.0079(10) 0.0038(10)
C24 0.0360(14) 0.0340(13) 0.0350(13) -0.0166(11) -0.0036(11) 0.0002(11)
C25 0.0398(16) 0.0478(17) 0.0553(19) -0.0216(15) 0.0066(14) -0.0096(13)
C26 0.056(2) 0.0455(17) 0.0469(18) -0.0106(15) 0.0111(15) -0.0020(15)
C27 0.0423(15) 0.0390(14) 0.0296(13) -0.0085(11) -0.0056(11) -0.0108(12)
C28 0.0399(15) 0.0357(13) 0.0316(13) -0.0091(11) -0.0071(11) -0.0105(11)
C29 0.0256(12) 0.0338(13) 0.0348(13) -0.0044(11) -0.0085(10) 0.0042(10)
C30 0.0227(11) 0.0399(14) 0.0313(13) -0.0143(11) -0.0092(9) 0.0042(10)
C31 0.0319(14) 0.0563(18) 0.0320(14) -0.0176(13) -0.0137(11) 0.0089(12)
C32 0.0348(15) 0.071(2) 0.0432(16) -0.0341(17) -0.0149(12) 0.0098(14)
C33 0.0344(15) 0.062(2) 0.063(2) -0.0430(18) -0.0167(14) 0.0071(14)
C34 0.0334(14) 0.0436(15) 0.0507(17) -0.0241(14) -0.0105(12) 0.0011(12)
C35 0.0248(12) 0.0381(14) 0.0351(13) -0.0152(11) -0.0088(10) 0.0038(10)
C36 0.0277(12) 0.0297(12) 0.0307(12) -0.0098(10) -0.0083(10) 0.0016(9)
C37 0.0412(15) 0.0331(13) 0.0309(13) -0.0069(11) -0.0069(11) -0.0041(11)
C38 0.0425(15) 0.0435(15) 0.0263(12) -0.0092(11) -0.0073(11) -0.0038(12)
C39 0.0379(14) 0.0422(15) 0.0317(13) -0.0178(12) -0.0081(11) -0.0008(11)
C40 0.0278(12) 0.0327(12) 0.0369(13) -0.0146(11) -0.0075(10) 0.0001(10)
C41 0.0231(11) 0.0309(12) 0.0264(11) -0.0089(10) -0.0078(9) 0.0038(9)
C42 0.0358(15) 0.0440(16) 0.0395(15) 0.0024(12) -0.0159(12) -0.0141(12)
C43 0.0328(13) 0.0481(16) 0.0329(13) -0.0150(12) -0.0052(11) -0.0152(12)
C44 0.0428(17) 0.072(2) 0.0352(15) -0.0226(15) -0.0016(12) -0.0238(16)
C45 0.0462(18) 0.089(3) 0.0493(19) -0.043(2) 0.0086(15) -0.0294(19)
C46 0.0348(16) 0.073(2) 0.078(3) -0.054(2) 0.0090(16) -0.0142(16)
C47 0.0350(15) 0.0452(16) 0.0553(18) -0.0280(15) 0.0018(13) -0.0081(12)
C48 0.0305(13) 0.0398(14) 0.0371(14) -0.0183(12) -0.0007(11) -0.0100(11)
C49 0.0286(12) 0.0275(12) 0.0323(13) -0.0104(10) -0.0045(10) -0.0038(9)
C50 0.0349(14) 0.0299(12) 0.0365(14) -0.0065(11) -0.0066(11) -0.0010(10)
C51 0.0392(15) 0.0423(15) 0.0292(13) -0.0093(12) -0.0014(11) -0.0073(12)
C52 0.0341(14) 0.0385(14) 0.0436(15) -0.0217(12) -0.0034(11) -0.0050(11)
C53 0.0288(13) 0.0296(12) 0.0445(15) -0.0150(11) -0.0101(11) -0.0013(10)
C54 0.0268(12) 0.0303(12) 0.0341(13) -0.0094(10) -0.0088(10) -0.0068(10)
N3 0.0379(12) 0.0294(10) 0.0268(10) -0.0052(9) -0.0104(9) 0.0005(9)
N4 0.0389(12) 0.0360(12) 0.0303(11) -0.0104(9) -0.0037(9) -0.0063(10)
C55 0.0318(13) 0.0335(13) 0.0273(12) -0.0041(10) -0.0082(10) 0.0000(10)
C56 0.0311(13) 0.0341(13) 0.0270(12) -0.0056(10) -0.0074(10) -0.0021(10)
C57 0.0321(13) 0.0273(11) 0.0220(11) -0.0007(9) -0.0085(9) -0.0032(10)
C58 0.0314(13) 0.0298(12) 0.0303(12) -0.0060(10) -0.0098(10) -0.0015(10)
C59 0.0347(14) 0.0289(12) 0.0334(13) -0.0050(10) -0.0122(11) -0.0011(10)
C60 0.0453(16) 0.0403(15) 0.0374(14) -0.0164(12) -0.0107(12) 0.0031(12)
C61 0.0344(14) 0.0378(14) 0.0377(14) -0.0125(12) -0.0032(11) -0.0033(11)
C62 0.0322(13) 0.0353(13) 0.0315(13) -0.0093(11) -0.0062(10) -0.0043(10)
C63 0.0325(13) 0.0288(12) 0.0244(11) -0.0025(10) -0.0074(10) -0.0023(10)
C64 0.0310(13) 0.0349(13) 0.0305(12) -0.0073(11) -0.0064(10) -0.0033(10)
C65 0.0348(14) 0.0352(13) 0.0303(12) -0.0074(11) -0.0091(10) -0.0067(11)
C66 0.0527(18) 0.0480(17) 0.0422(16) -0.0250(14) 0.0041(14) -0.0134(14)
N5 0.0285(11) 0.0481(14) 0.0332(11) -0.0144(11) -0.0038(9) -0.0071(10)
C67 0.0319(13) 0.0508(16) 0.0301(13) -0.0109(12) -0.0080(10) -0.0096(12)
C68 0.0316(13) 0.0439(15) 0.0289(13) -0.0071(11) -0.0089(10) -0.0051(11)
C69 0.0247(12) 0.0417(14) 0.0291(12) -0.0087(11) -0.0074(10) -0.0065(10)
C70 0.0288(13) 0.0438(15) 0.0291(12) -0.0072(11) -0.0064(10) -0.0058(11)
C71 0.0327(14) 0.0445(15) 0.0345(14) -0.0110(12) -0.0075(11) -0.0061(11)
C72 0.0410(16) 0.061(2) 0.0386(15) -0.0215(15) -0.0020(12) -0.0081(14)
N6 0.0259(13) 0.124(3) 0.062(2) -0.052(2) -0.0025(13) -0.0054(17)
C73 0.0303(16) 0.073(3) 0.093(3) -0.040(2) -0.0171(17) 0.0020(16)
C74 0.0298(14) 0.0539(19) 0.0554(19) -0.0106(15) -0.0140(13) -0.0006(13)
C75 0.0214(12) 0.0561(18) 0.0370(14) -0.0096(13) -0.0065(10) 0.0001(11)
C76 0.0282(14) 0.078(2) 0.0354(15) -0.0109(15) -0.0017(11) -0.0098(15)
C77 0.0329(16) 0.120(4) 0.0401(17) -0.029(2) 0.0019(13) -0.019(2)
C78 0.041(2) 0.198(7) 0.113(4) -0.114(5) 0.010(2) -0.027(3)
O11 0.0750(18) 0.0359(12) 0.0588(15) -0.0123(11) -0.0233(13) -0.0053(11)
C79 0.0463(17) 0.0400(15) 0.0451(16) -0.0119(13) -0.0124(13) -0.0050(13)
C80 0.0465(17) 0.0401(15) 0.0364(15) -0.0120(12) -0.0076(12) -0.0039(13)
C81 0.142(5) 0.058(2) 0.044(2) -0.0173(18) -0.027(3) -0.008(3)
O12 0.0572(15) 0.097(2) 0.0396(12) -0.0227(14) -0.0132(11) -0.0145(15)
C82 0.076(3) 0.103(4) 0.074(3) -0.036(3) -0.001(2) -0.032(3)
C83 0.0533(19) 0.0500(18) 0.0443(17) -0.0163(15) -0.0167(15) 0.0024(15)
C84 0.120(4) 0.068(3) 0.056(2) -0.003(2) -0.043(3) -0.018(3)
C85 0.062(2) 0.092(3) 0.0335(16) -0.0128(18) -0.0045(15) -0.026(2)
O13A 0.033(2) 0.069(3) 0.0358(19) -0.0124(18) -0.0070(14) -0.0035(17)
C86A 0.090(9) 0.129(12) 0.143(13) 0.028(10) 0.040(9) 0.012(8)
C87A 0.073(7) 0.27(2) 0.066(6) -0.019(9) -0.007(5) 0.043(10)
O13B 0.111(8) 0.120(9) 0.066(5) -0.041(5) 0.017(5) -0.060(7)
C86B 0.064(6) 0.095(8) 0.029(4) -0.024(5) 0.001(4) -0.030(6)
C87B 0.078(7) 0.072(7) 0.062(6) -0.030(5) -0.020(5) -0.014(6)
O14 0.088(3) 0.118(4) 0.118(3) -0.062(3) -0.006(2) -0.005(2)
O15A 0.117(7) 0.114(7) 0.101(6) -0.053(6) 0.000(5) -0.022(6)

loop_
_atom_type_symbol
_atom_type_description
_atom_type_scat_dispersion_real
_atom_type_scat_dispersion_imag
_atom_type_scat_source
C C 0.0181 0.0091 'International Tables Vol C Tables 4.2.6.8 and 6.1.1.4'
H H 0.0000 0.0000 'International Tables Vol C Tables 4.2.6.8 and 6.1.1.4'
N N 0.0311 0.0180 'International Tables Vol C Tables 4.2.6.8 and 6.1.1.4'
O O 0.0492 0.0322 'International Tables Vol C Tables 4.2.6.8 and 6.1.1.4'
F F 0.0727 0.0534 'International Tables Vol C Tables 4.2.6.8 and 6.1.1.4'
P P 0.2955 0.4335 'International Tables Vol C Tables 4.2.6.8 and 6.1.1.4'

loop_
_exptl_crystal_face_index_h
_exptl_crystal_face_index_k
_exptl_crystal_face_index_l
_exptl_crystal_face_perp_dist
_exptl_oxdiff_crystal_face_indexfrac_h
_exptl_oxdiff_crystal_face_indexfrac_k
_exptl_oxdiff_crystal_face_indexfrac_l
_exptl_oxdiff_crystal_face_x
_exptl_oxdiff_crystal_face_y
_exptl_oxdiff_crystal_face_z
-1 0 0 0.0187 -1.0012 0.0023 0.0032 -0.0266 0.0933 0.0251
1 0 0 0.0187 1.0012 -0.0023 -0.0032 0.0266 -0.0933 -0.0251
0 -1 -1 0.0363 -0.0007 -1.0007 -0.9992 -0.0571 -0.0211 -0.0896
0 1 1 0.0363 0.0007 1.0007 0.9992 0.0571 0.0211 0.0896
0 1 -2 0.2395 -0.0077 1.0015 -1.9981 0.1550 0.0804 -0.1450
0 -1 2 0.2395 0.0077 -1.0015 1.9981 -0.1550 -0.0804 0.1450

loop_
_geom_angle_atom_site_label_1
_geom_angle_atom_site_label_2
_geom_angle_atom_site_label_3
_geom_angle
_geom_angle_site_symmetry_3
F5 P1 F6 89.44(15) .
F5 P1 F4 90.82(14) .
F6 P1 F4 90.95(13) .
F5 P1 F1 90.16(13) .
F6 P1 F1 90.16(11) .
F4 P1 F1 178.53(12) .
F5 P1 F2 179.19(15) .
F6 P1 F2 89.92(13) .
F4 P1 F2 89.69(12) .
F1 P1 F2 89.34(11) .
F5 P1 F3 91.52(17) .
F6 P1 F3 178.95(16) .
F4 P1 F3 89.47(14) .
F1 P1 F3 89.42(13) .
F2 P1 F3 89.11(15) .
F11 P2 F9 90.7(3) .
F11 P2 F12 93.4(3) .
F9 P2 F12 175.9(2) .
F11 P2 F10 91.34(18) .
F9 P2 F10 90.08(16) .
F12 P2 F10 89.87(16) .
F11 P2 F7 90.11(17) .
F9 P2 F7 90.09(15) .
F12 P2 F7 89.86(16) .
F10 P2 F7 178.55(15) .
F11 P2 F8 178.4(2) .
F9 P2 F8 88.20(17) .
F12 P2 F8 87.7(2) .
F10 P2 F8 89.80(14) .
F7 P2 F8 88.76(12) .
F17A P3A F14A 176.5(8) .
F17A P3A F15A 93.6(7) .
F14A P3A F15A 89.7(7) .
F17A P3A F16A 86.0(6) .
F14A P3A F16A 93.0(6) .
F15A P3A F16A 88.2(6) .
F17A P3A F13A 92.5(6) .
F14A P3A F13A 89.0(6) .
F15A P3A F13A 83.9(6) .
F16A P3A F13A 171.8(8) .
F17A P3A F18A 82.9(6) .
F14A P3A F18A 93.8(7) .
F15A P3A F18A 176.2(8) .
F16A P3A F18A 93.2(6) .
F13A P3A F18A 94.6(6) .
F15B P3B F16B 94.1(5) .
F15B P3B F14B 92.6(5) .
F16B P3B F14B 85.3(5) .
F15B P3B F17B 91.8(6) .
F16B P3B F17B 94.9(5) .
F14B P3B F17B 175.6(6) .
F15B P3B F13B 90.9(5) .
F16B P3B F13B 171.1(6) .
F14B P3B F13B 87.2(5) .
F17B P3B F13B 92.3(5) .
F15B P3B F18B 175.8(6) .
F16B P3B F18B 89.9(5) .
F14B P3B F18B 88.9(5) .
F17B P3B F18B 86.8(5) .
F13B P3B F18B 85.3(4) .
F17C P3C F13C 91.3(4) .
F17C P3C F18C 99.8(5) .
F13C P3C F18C 90.2(5) .
F17C P3C F15C 90.9(5) .
F13C P3C F15C 91.2(4) .
F18C P3C F15C 169.2(6) .
F17C P3C F16C 87.7(4) .
F13C P3C F16C 179.0(5) .
F18C P3C F16C 89.8(5) .
F15C P3C F16C 89.0(4) .
F17C P3C F14C 175.5(6) .
F13C P3C F14C 91.4(4) .
F18C P3C F14C 83.8(6) .
F15C P3C F14C 85.4(5) .
F16C P3C F14C 89.6(4) .
F19 P4A F23A 91.6(5) .
F19 P4A F24A 86.8(5) .
F23A P4A F24A 91.5(5) .
F19 P4A F22A 175.9(7) .
F23A P4A F22A 91.4(7) .
F24A P4A F22A 90.5(6) .
F19 P4A F21 90.8(4) .
F23A P4A F21 91.7(5) .
F24A P4A F21 176.1(6) .
F22A P4A F21 91.8(5) .
F19 P4A F20 86.3(4) .
F23A P4A F20 175.2(6) .
F24A P4A F20 92.7(5) .
F22A P4A F20 90.8(6) .
F21 P4A F20 84.0(3) .
F20 P4B F21 105.6(6) .
F20 P4B F23B 168.3(12) .
F21 P4B F23B 85.9(9) .
F20 P4B F24B 77.5(10) .
F21 P4B F24B 176.5(9) .
F23B P4B F24B 91.0(12) .
F20 P4B F22B 85.1(5) .
F21 P4B F22B 84.7(5) .
F23B P4B F22B 93.6(9) .
F24B P4B F22B 94.0(8) .
F20 P4B F19 89.8(5) .
F21 P4B F19 88.3(4) .
F23B P4B F19 93.3(9) .
F24B P4B F19 93.4(7) .
F22B P4B F19 169.8(7) .
C1 O1 C13 116.8(2) .
C14 O2 C15 111.4(2) .
C17 O3 C16 110.8(2) .
C18 O4 C19 111.4(2) .
C7 O5 C20 117.5(2) .
C3 O6 C21 117.8(2) .
C22 O7 C23 111.1(2) .
C24 O8 C25 113.2(2) .
C27 O9 C26 112.3(3) .
C9 O10 C28 116.8(2) .
C30 N1 C41 108.1(2) .
C30 N1 C29 126.6(2) .
C41 N1 C29 125.2(2) .
C43 N2 C54 108.4(2) .
C43 N2 C42 127.4(3) .
C54 N2 C42 124.2(3) .
O1 C1 C2 123.9(2) .
O1 C1 C6 115.2(2) .
C2 C1 C6 120.9(3) .
C1 C2 C3 118.8(2) .
O6 C3 C4 124.0(2) .
O6 C3 C2 114.6(2) .
C4 C3 C2 121.4(2) .
C3 C4 C5 118.2(3) .
C6 C5 C4 121.2(2) .
C6 C5 C29 119.9(2) .
C4 C5 C29 118.9(3) .
C5 C6 C1 119.4(2) .
O5 C7 C12 124.8(3) .
O5 C7 C8 114.4(2) .
C12 C7 C8 120.8(3) .
C9 C8 C7 119.5(3) .
O10 C9 C8 124.4(3) .
O10 C9 C10 115.3(2) .
C8 C9 C10 120.3(3) .
C11 C10 C9 119.5(3) .
C10 C11 C12 121.3(3) .
C10 C11 C42 119.1(3) .
C12 C11 C42 119.6(3) .
C7 C12 C11 118.6(3) .
O1 C13 C14 108.2(2) .
O2 C14 C13 108.9(2) .
O2 C15 C16 108.4(2) .
O3 C16 C15 108.7(2) .
O3 C17 C18 109.4(2) .
O4 C18 C17 110.1(2) .
O4 C19 C20 110.6(2) .
O5 C20 C19 108.2(2) .
O6 C21 C22 108.0(2) .
O7 C22 C21 109.2(2) .
O7 C23 C24 109.2(2) .
O8 C24 C23 108.7(2) .
O8 C25 C26 114.2(3) .
O9 C26 C25 107.6(3) .
O9 C27 C28 107.6(2) .
O10 C28 C27 108.7(2) .
N1 C29 C5 112.8(2) .
N1 C30 C31 128.7(3) .
N1 C30 C35 109.3(2) .
C31 C30 C35 122.0(3) .
C32 C31 C30 116.6(3) .
C31 C32 C33 122.5(3) .
C32 C33 C34 120.6(3) .
C35 C34 C33 118.3(3) .
C34 C35 C30 120.0(3) .
C34 C35 C36 133.6(3) .
C30 C35 C36 106.4(2) .
C37 C36 C41 119.1(2) .
C37 C36 C35 133.8(3) .
C41 C36 C35 107.1(2) .
C38 C37 C36 119.0(3) .
C37 C38 C39 120.9(3) .
C40 C39 C38 121.2(3) .
C39 C40 C41 117.8(3) .
C40 C41 N1 128.9(3) .
C40 C41 C36 122.0(2) .
N1 C41 C36 109.0(2) .
N2 C42 C11 112.7(2) .
N2 C43 C44 128.7(3) .
N2 C43 C48 109.5(2) .
C44 C43 C48 121.8(3) .
C45 C44 C43 117.2(4) .
C44 C45 C46 122.1(3) .
C45 C46 C47 121.1(3) .
C48 C47 C46 118.2(3) .
C47 C48 C43 119.6(3) .
C47 C48 C49 133.9(3) .
C43 C48 C49 106.4(2) .
C50 C49 C54 119.9(2) .
C50 C49 C48 133.7(3) .
C54 C49 C48 106.4(2) .
C51 C50 C49 119.0(3) .
C50 C51 C52 120.3(3) .
C53 C52 C51 121.7(3) .
C52 C53 C54 117.8(3) .
N2 C54 C53 129.4(3) .
N2 C54 C49 109.3(2) .
C53 C54 C49 121.3(3) .
C59 N3 C55 120.7(2) .
C59 N3 C60 120.6(2) .
C55 N3 C60 118.7(2) .
C61 N4 C65 120.8(3) .
C61 N4 C66 119.7(3) .
C65 N4 C66 119.5(3) .
N3 C55 C56 120.1(3) .
C55 C56 C57 120.7(3) .
C56 C57 C58 117.6(3) .
C56 C57 C63 121.2(2) .
C58 C57 C63 121.2(2) .
C59 C58 C57 119.8(3) .
N3 C59 C58 121.1(3) .
N4 C61 C62 120.8(3) .
C61 C62 C63 119.9(3) .
C64 C63 C62 117.7(3) .
C64 C63 C57 121.2(2) .
C62 C63 C57 121.2(3) .
C65 C64 C63 120.3(3) .
N4 C65 C64 120.5(3) .
C67 N5 C71 120.7(3) .
C67 N5 C72 120.3(3) .
C71 N5 C72 119.0(3) .
N5 C67 C68 120.4(3) .
C67 C68 C69 120.7(3) .
C70 C69 C68 117.2(3) .
C70 C69 C69 121.2(3) 2_576
C68 C69 C69 121.6(3) 2_576
C71 C70 C69 120.2(3) .
N5 C71 C70 120.8(3) .
C77 N6 C73 119.1(4) .
C77 N6 C78 120.3(5) .
C73 N6 C78 120.6(5) .
N6 C73 C74 121.3(4) .
C73 C74 C75 120.3(4) .
C74 C75 C76 116.9(3) .
C74 C75 C75 122.6(4) 2_565
C76 C75 C75 120.5(4) 2_565
C77 C76 C75 120.3(4) .
N6 C77 C76 122.0(4) .
O11 C80 C79 121.3(3) .
O11 C80 C81 123.1(3) .
C79 C80 C81 115.7(3) .
O12 C83 C82 122.9(4) .
O12 C83 C84 119.5(4) .
C82 C83 C84 117.6(4) .
O13B C85 O13A 69.3(6) .
O13B C85 C87A 70.0(10) .
O13A C85 C87A 125.3(6) .
O13B C85 C87B 117.7(7) .
O13A C85 C87B 115.9(6) .
C87A C85 C87B 57.6(10) .
O13B C85 C86A 158.1(10) .
O13A C85 C86A 117.5(7) .
C87A C85 C86A 114.1(9) .
C87B C85 C86A 79.4(10) .
O13B C85 C86B 110.5(7) .
O13A C85 C86B 113.0(6) .
C87A C85 C86B 114.5(8) .
C87B C85 C86B 120.0(7) .
C86A C85 C86B 47.6(9) .

loop_
_geom_bond_atom_site_label_1
_geom_bond_atom_site_label_2
_geom_bond_distance
_geom_bond_site_symmetry_2
P1 F5 1.586(2) .
P1 F6 1.591(2) .
P1 F4 1.592(2) .
P1 F1 1.599(2) .
P1 F2 1.599(2) .
P1 F3 1.599(2) .
P2 F11 1.554(3) .
P2 F9 1.584(3) .
P2 F12 1.586(3) .
P2 F10 1.589(2) .
P2 F7 1.595(2) .
P2 F8 1.609(2) .
P3A F17A 1.569(9) .
P3A F14A 1.581(9) .
P3A F15A 1.597(9) .
P3A F16A 1.601(8) .
P3A F13A 1.605(8) .
P3A F18A 1.615(8) .
P3B F15B 1.550(7) .
P3B F16B 1.579(7) .
P3B F14B 1.589(8) .
P3B F17B 1.590(8) .
P3B F13B 1.614(6) .
P3B F18B 1.656(7) .
P3C F17C 1.583(7) .
P3C F13C 1.585(6) .
P3C F18C 1.587(7) .
P3C F15C 1.589(7) .
P3C F16C 1.617(6) .
P3C F14C 1.665(7) .
F19 P4A 1.473(9) .
F19 P4B 1.721(9) .
F20 P4B 1.366(9) .
F20 P4A 1.721(8) .
F21 P4B 1.466(8) .
F21 P4A 1.649(7) .
P4A F23A 1.560(10) .
P4A F24A 1.585(10) .
P4A F22A 1.609(10) .
P4B F23B 1.509(17) .
P4B F24B 1.550(12) .
P4B F22B 1.627(11) .
O1 C1 1.373(3) .
O1 C13 1.433(3) .
O2 C14 1.420(3) .
O2 C15 1.426(3) .
O3 C17 1.416(3) .
O3 C16 1.429(3) .
O4 C18 1.421(3) .
O4 C19 1.427(3) .
O5 C7 1.368(3) .
O5 C20 1.434(3) .
O6 C3 1.367(3) .
O6 C21 1.424(3) .
O7 C22 1.420(3) .
O7 C23 1.424(3) .
O8 C24 1.421(3) .
O8 C25 1.421(4) .
O9 C27 1.400(4) .
O9 C26 1.430(4) .
O10 C9 1.366(4) .
O10 C28 1.426(3) .
N1 C30 1.390(4) .
N1 C41 1.391(3) .
N1 C29 1.452(4) .
N2 C43 1.377(4) .
N2 C54 1.386(4) .
N2 C42 1.461(4) .
C1 C2 1.385(4) .
C1 C6 1.397(4) .
C2 C3 1.399(4) .
C3 C4 1.386(4) .
C4 C5 1.409(4) .
C5 C6 1.373(4) .
C5 C29 1.517(4) .
C7 C12 1.389(4) .
C7 C8 1.398(4) .
C8 C9 1.383(4) .
C9 C10 1.405(4) .
C10 C11 1.372(5) .
C11 C12 1.399(4) .
C11 C42 1.524(4) .
C13 C14 1.507(4) .
C15 C16 1.497(4) .
C17 C18 1.504(4) .
C19 C20 1.497(4) .
C21 C22 1.501(4) .
C23 C24 1.506(4) .
C25 C26 1.481(6) .
C27 C28 1.508(4) .
C30 C31 1.399(4) .
C30 C35 1.411(4) .
C31 C32 1.385(5) .
C32 C33 1.392(6) .
C33 C34 1.401(5) .
C34 C35 1.394(4) .
C35 C36 1.439(4) .
C36 C37 1.404(4) .
C36 C41 1.406(4) .
C37 C38 1.383(4) .
C38 C39 1.399(4) .
C39 C40 1.384(4) .
C40 C41 1.391(4) .
C43 C44 1.404(4) .
C43 C48 1.414(4) .
C44 C45 1.372(6) .
C45 C46 1.390(6) .
C46 C47 1.401(5) .
C47 C48 1.392(4) .
C48 C49 1.442(4) .
C49 C50 1.393(4) .
C49 C54 1.413(4) .
C50 C51 1.388(4) .
C51 C52 1.406(4) .
C52 C53 1.382(4) .
C53 C54 1.394(4) .
N3 C59 1.339(4) .
N3 C55 1.354(4) .
N3 C60 1.480(4) .
N4 C61 1.345(4) .
N4 C65 1.348(4) .
N4 C66 1.487(4) .
C55 C56 1.376(4) .
C56 C57 1.394(4) .
C57 C58 1.397(4) .
C57 C63 1.484(4) .
C58 C59 1.382(4) .
C61 C62 1.377(4) .
C62 C63 1.398(4) .
C63 C64 1.398(4) .
C64 C65 1.374(4) .
N5 C67 1.341(4) .
N5 C71 1.348(4) .
N5 C72 1.487(4) .
C67 C68 1.377(4) .
C68 C69 1.396(4) .
C69 C70 1.395(4) .
C69 C69 1.489(6) 2_576
C70 C71 1.375(4) .
N6 C77 1.335(7) .
N6 C73 1.362(6) .
N6 C78 1.471(6) .
C73 C74 1.369(6) .
C74 C75 1.389(5) .
C75 C76 1.407(4) .
C75 C75 1.482(7) 2_565
C76 C77 1.358(6) .
O11 C80 1.204(4) .
C79 C80 1.484(4) .
C80 C81 1.506(5) .
O12 C83 1.215(5) .
C82 C83 1.474(6) .
C83 C84 1.494(6) .
C85 O13B 1.288(11) .
C85 O13A 1.295(6) .
C85 C87A 1.360(13) .
C85 C87B 1.455(12) .
C85 C86A 1.492(13) .
C85 C86B 1.502(9) .
